data_7221009
loop_
_publ_author_name
'Wang, Jinhua'
'Zheng, Yan-Song'
'Xiong, Jia-Bin'
'Zhang, Xing'
'Song, Song'
'Zhu, Zhi-Hua'

_publ_section_title
;
 Tetraphenylethylene Imidazolium Macrocycle: Synthesis and Selective
 Fluorescence Turn-On Sensing of Pyrophosphate Anion
;
_journal_name_full 'RSC Adv.'
_journal_paper_doi 10.1039/C5RA09721E
_journal_year 2015
_chemical_formula_sum 'C33 H34.5 Cl N2 O4.75'
_chemical_formula_weight 570.58
_chemical_name_systematic
; 
 ? 
;
_space_group_IT_number 5
_symmetry_cell_setting monoclinic
_symmetry_space_group_name_Hall 'C 2y'
_symmetry_space_group_name_H-M 'C 1 2 1'
_atom_sites_solution_hydrogens geom
_atom_sites_solution_primary direct
_atom_sites_solution_secondary difmap
_audit_creation_method SHELXL-97
_audit_update_record
;
2015-05-23 deposited with the CCDC.
2015-07-03 downloaded from the CCDC.
;
_cell_angle_alpha 90.00
_cell_angle_beta 107.81(3)
_cell_angle_gamma 90.00
_cell_formula_units_Z 4
_cell_length_a 33.698(7)
_cell_length_b 8.9588(18)
_cell_length_c 10.793(2)
_cell_measurement_reflns_used 4438
_cell_measurement_temperature 113(2)
_cell_measurement_theta_max 27.8784
_cell_measurement_theta_min 1.9818
_cell_volume 3102.2(12)
_computing_cell_refinement crystalclear
_computing_data_collection crystalclear
_computing_data_reduction crystalclear
_computing_molecular_graphics 'Bruker SHELXTL'
_computing_publication_material 'Bruker SHELXTL'
_computing_structure_refinement 'SHELXL-97 (Sheldrick, 1997)'
_computing_structure_solution 'SHELXS-97 (Sheldrick, 1990)'
_diffrn_ambient_temperature 113(2)
_diffrn_measured_fraction_theta_full 0.999
_diffrn_measured_fraction_theta_max 0.999
_diffrn_measurement_device_type 'rigaku saturn'
_diffrn_measurement_method '\w scans'
_diffrn_radiation_monochromator confocal
_diffrn_radiation_source 'rotating anode'
_diffrn_radiation_type MoK\a
_diffrn_radiation_wavelength 0.71073
_diffrn_reflns_av_R_equivalents 0.0352
_diffrn_reflns_av_sigmaI/netI 0.0670
_diffrn_reflns_limit_h_max 40
_diffrn_reflns_limit_h_min -39
_diffrn_reflns_limit_k_max 10
_diffrn_reflns_limit_k_min -10
_diffrn_reflns_limit_l_max 12
_diffrn_reflns_limit_l_min -12
_diffrn_reflns_number 12735
_diffrn_reflns_theta_full 25.02
_diffrn_reflns_theta_max 25.02
_diffrn_reflns_theta_min 1.98
_diffrn_standards_decay_% 0
_diffrn_standards_interval_count 0
_diffrn_standards_interval_time 0
_diffrn_standards_number 0
_exptl_absorpt_coefficient_mu 0.164
_exptl_absorpt_correction_T_max 0.9806
_exptl_absorpt_correction_T_min 0.9679
_exptl_absorpt_correction_type multi-scan
_exptl_absorpt_process_details crystalclear
_exptl_crystal_density_diffrn 1.222
_exptl_crystal_density_method 'not measured'
_exptl_crystal_F_000 1206
_exptl_crystal_preparation Luminescent
_exptl_crystal_recrystallization_method 'Re-crystallisation from solvent: THF/H2O'
_exptl_crystal_size_max 0.20
_exptl_crystal_size_mid 0.18
_exptl_crystal_size_min 0.12
_refine_diff_density_max 0.751
_refine_diff_density_min -0.390
_refine_diff_density_rms 0.106
_refine_ls_abs_structure_details 'Flack H D (1983), Acta Cryst. A39, 876-881'
_refine_ls_abs_structure_Flack -2.26(14)
_refine_ls_extinction_coef 0.039(3)
_refine_ls_extinction_expression Fc^*^=kFc[1+0.001xFc^2^\l^3^/sin(2\q)]^-1/4^
_refine_ls_extinction_method SHELXL
_refine_ls_goodness_of_fit_ref 1.048
_refine_ls_hydrogen_treatment mixed
_refine_ls_matrix_type full
_refine_ls_number_parameters 402
_refine_ls_number_reflns 5172
_refine_ls_number_restraints 40
_refine_ls_restrained_S_all 1.055
_refine_ls_R_factor_all 0.0888
_refine_ls_R_factor_gt 0.0752
_refine_ls_shift/su_max 0.003
_refine_ls_shift/su_mean 0.000
_refine_ls_structure_factor_coef Fsqd
_refine_ls_weighting_details 'calc w=1/[\s^2^(Fo^2^)+(0.1573P)^2^+0.0000P] where P=(Fo^2^+2Fc^2^)/3'
_refine_ls_weighting_scheme calc
_refine_ls_wR_factor_gt 0.2138
_refine_ls_wR_factor_ref 0.2270
_reflns_number_gt 3837
_reflns_number_total 5172
_reflns_threshold_expression >2sigma(I)
_cod_data_source_file c5ra09721e2.cif
_cod_data_source_block shelxl
_cod_depositor_comments
;
The following automatic conversions were performed:

'_symmetry_cell_setting' value 'Monoclinic' changed to 'monoclinic'
according to
/usr/data/users/saulius/crontab/automatic-downloads/rss-feeds/RSC/lib/dictionaries/cif_core.dic
dictionary named 'cif_core.dic' version 2.4.2 from 2011-04-26.

'_exptl_absorpt_correction_type' value 'MULTI-SCAN' changed to
'multi-scan' according to
/usr/data/users/saulius/crontab/automatic-downloads/rss-feeds/RSC/lib/dictionaries/cif_core.dic
dictionary named 'cif_core.dic' version 2.4.2 from 2011-04-26.

Automatic conversion script
Id: cif_fix_values 3271 2015-04-21 07:52:19Z andrius 
;
_cod_original_cell_volume 3102.4(11)
_cod_original_sg_symbol_H-M C2
_cod_original_formula_sum 'C33 H34.50 Cl N2 O4.75'
_cod_database_code 7221009

loop_
_symmetry_equiv_pos_as_xyz
'x, y, z'
'-x, y, -z'
'x+1/2, y+1/2, z'
'-x+1/2, y+1/2, -z'

loop_
_atom_site_label
_atom_site_type_symbol
_atom_site_fract_x
_atom_site_fract_y
_atom_site_fract_z
_atom_site_U_iso_or_equiv
_atom_site_adp_type
_atom_site_occupancy
_atom_site_symmetry_multiplicity
_atom_site_calc_flag
_atom_site_refinement_flags
_atom_site_disorder_assembly
_atom_site_disorder_group
Cl1 Cl 0.03175(5) 0.5415(2) 0.79469(14) 0.0752(6) Uani 1 1 d . . .
O1 O 0.10966(10) 0.8287(4) 1.0045(3) 0.0469(9) Uani 1 1 d . . .
O2 O 0.06867(10) 1.1598(4) 0.1507(3) 0.0461(9) Uani 1 1 d . . .
N1 N 0.04959(12) 1.0759(5) 0.8079(4) 0.0387(10) Uani 1 1 d . . .
N2 N -0.01304(11) 0.9840(5) 0.7512(4) 0.0430(10) Uani 1 1 d . . .
C1 C 0.1189(2) 0.6927(8) 1.0819(7) 0.0679(19) Uani 1 1 d . . .
H1A H 0.1087 0.6062 1.0257 0.102 Uiso 1 1 calc R . .
H1B H 0.1053 0.6965 1.1500 0.102 Uiso 1 1 calc R . .
H1C H 0.1491 0.6839 1.1222 0.102 Uiso 1 1 calc R . .
C2 C 0.12745(14) 0.8438(6) 0.9085(5) 0.0375(11) Uani 1 1 d . . .
C3 C 0.15137(15) 0.7348(6) 0.8750(5) 0.0425(12) Uani 1 1 d . . .
H3 H 0.1559 0.6415 0.9189 0.051 Uiso 1 1 calc R . .
C4 C 0.16889(14) 0.7651(6) 0.7742(5) 0.0392(12) Uani 1 1 d . . .
H4 H 0.1849 0.6897 0.7498 0.047 Uiso 1 1 calc R . .
C5 C 0.16357(13) 0.9009(5) 0.7100(4) 0.0336(10) Uani 1 1 d . . .
C6 C 0.13814(12) 1.0064(5) 0.7437(4) 0.0340(10) Uani 1 1 d . . .
H6 H 0.1329 1.0987 0.6982 0.041 Uiso 1 1 calc R . .
C7 C 0.12026(13) 0.9804(5) 0.8423(4) 0.0345(10) Uani 1 1 d . . .
C8 C 0.09376(13) 1.0958(6) 0.8789(5) 0.0400(12) Uani 1 1 d . . .
H8A H 0.0978 1.0897 0.9735 0.048 Uiso 1 1 calc R . .
H8B H 0.1027 1.1963 0.8601 0.048 Uiso 1 1 calc R . .
C9 C 0.02713(16) 1.1437(8) 0.6955(6) 0.0625(18) Uani 1 1 d . . .
H9 H 0.0376 1.2174 0.6503 0.075 Uiso 1 1 calc R . .
C10 C -0.01099(16) 1.0920(8) 0.6592(6) 0.0619(17) Uani 1 1 d . . .
H10 H -0.0330 1.1219 0.5849 0.074 Uiso 1 1 calc R . .
C11 C 0.02385(13) 0.9767(6) 0.8391(5) 0.0395(11) Uani 1 1 d . . .
H11 H 0.0312 0.9123 0.9125 0.047 Uiso 1 1 calc R . .
C12 C -0.04939(14) 0.8953(6) 0.7509(6) 0.0466(13) Uani 1 1 d . . .
H12A H -0.0476 0.8694 0.8416 0.056 Uiso 1 1 calc R . .
H12B H -0.0493 0.8011 0.7030 0.056 Uiso 1 1 calc R . .
C13 C 0.18383(13) 0.9336(5) 0.6091(5) 0.0354(10) Uani 1 1 d . . .
C14 C 0.22533(13) 0.9156(5) 0.6312(4) 0.0328(10) Uani 1 1 d . . .
C15 C 0.25297(13) 0.8765(5) 0.7669(4) 0.0328(10) Uani 1 1 d . . .
C16 C 0.25388(13) 0.9694(5) 0.8717(4) 0.0361(10) Uani 1 1 d . . .
H16 H 0.2381 1.0591 0.8578 0.043 Uiso 1 1 calc R . .
C17 C 0.27794(14) 0.9297(6) 0.9959(5) 0.0415(12) Uani 1 1 d . . .
H17 H 0.2780 0.9919 1.0672 0.050 Uiso 1 1 calc R . .
C18 C 0.30156(14) 0.8028(6) 1.0181(5) 0.0430(12) Uani 1 1 d . . .
H18 H 0.3183 0.7785 1.1038 0.052 Uiso 1 1 calc R . .
C19 C 0.30109(15) 0.7096(6) 0.9150(5) 0.0460(13) Uani 1 1 d . . .
H19 H 0.3171 0.6205 0.9298 0.055 Uiso 1 1 calc R . .
C20 C 0.27663(14) 0.7482(6) 0.7887(5) 0.0390(11) Uani 1 1 d . . .
H20 H 0.2764 0.6853 0.7176 0.047 Uiso 1 1 calc R . .
C21 C 0.24714(13) 0.9228(5) 0.5319(4) 0.0340(10) Uani 1 1 d . . .
C22 C 0.28699(13) 0.9886(5) 0.5627(5) 0.0366(11) Uani 1 1 d . . .
H22 H 0.2987 1.0329 0.6458 0.044 Uiso 1 1 calc R . .
C23 C 0.30953(15) 0.9901(6) 0.4745(5) 0.0429(12) Uani 1 1 d . . .
H23 H 0.3361 1.0365 0.4970 0.051 Uiso 1 1 calc R . .
C24 C 0.29317(15) 0.9237(6) 0.3534(5) 0.0431(12) Uani 1 1 d . . .
H24 H 0.3091 0.9204 0.2944 0.052 Uiso 1 1 calc R . .
C25 C 0.25327(16) 0.8619(6) 0.3186(5) 0.0428(12) Uani 1 1 d . . .
H25 H 0.2416 0.8194 0.2347 0.051 Uiso 1 1 calc R . .
C26 C 0.23041(14) 0.8626(5) 0.4079(5) 0.0369(11) Uani 1 1 d . . .
H26 H 0.2031 0.8214 0.3833 0.044 Uiso 1 1 calc R . .
C27 C 0.15563(13) 0.9950(6) 0.4851(4) 0.0358(11) Uani 1 1 d . . .
C28 C 0.16370(14) 1.1253(6) 0.4309(5) 0.0383(11) Uani 1 1 d . . .
H28 H 0.1891 1.1765 0.4707 0.046 Uiso 1 1 calc R . .
C29 C 0.13563(15) 1.1844(6) 0.3194(5) 0.0405(12) Uani 1 1 d . . .
H29 H 0.1419 1.2752 0.2841 0.049 Uiso 1 1 calc R . .
C30 C 0.09826(14) 1.1111(6) 0.2590(5) 0.0390(11) Uani 1 1 d . . .
C31 C 0.08932(13) 0.9768(6) 0.3109(5) 0.0388(11) Uani 1 1 d . . .
C32 C 0.11798(13) 0.9206(6) 0.4247(5) 0.0365(11) Uani 1 1 d . . .
H32 H 0.1118 0.8306 0.4616 0.044 Uiso 1 1 calc R . .
C33 C 0.0712(2) 1.3118(8) 0.1150(6) 0.0626(16) Uani 1 1 d . . .
H33A H 0.0732 1.3761 0.1901 0.094 Uiso 1 1 calc R . .
H33B H 0.0461 1.3380 0.0438 0.094 Uiso 1 1 calc R . .
H33C H 0.0958 1.3257 0.0863 0.094 Uiso 1 1 calc R . .
O3 O 0.06650(8) 0.5182(4) 0.4237(3) 0.0357(8) Uani 1 1 d DU . .
H3A H 0.0771(12) 0.458(5) 0.485(3) 0.043 Uiso 1 1 d D . .
H3B H 0.0789(11) 0.543(5) 0.371(3) 0.043 Uiso 1 1 d D . .
O4 O 0.0989(2) 0.4357(10) 0.6873(9) 0.058(2) Uani 0.50 1 d PU A 1
O4' O 0.1007(7) 0.363(3) 0.646(2) 0.078(6) Uani 0.25 1 d PU B 2
O5 O 0.0422(3) 0.7727(8) 0.5844(8) 0.061(2) Uani 0.50 1 d PU . .
O6 O 0.0000 0.7055(12) 1.0000 0.039(3) Uani 0.50 2 d SPU C 1
O6' O 0.0043(6) 0.6462(19) 0.9650(18) 0.051(5) Uani 0.25 1 d PU . 2

loop_
_atom_site_aniso_label
_atom_site_aniso_U_11
_atom_site_aniso_U_22
_atom_site_aniso_U_33
_atom_site_aniso_U_23
_atom_site_aniso_U_13
_atom_site_aniso_U_12
Cl1 0.0763(10) 0.1073(14) 0.0457(9) 0.0169(9) 0.0244(8) 0.0014(10)
O1 0.0454(19) 0.056(2) 0.045(2) 0.0092(18) 0.0222(17) 0.0082(17)
O2 0.0392(18) 0.061(2) 0.0353(19) 0.0104(17) 0.0078(15) 0.0120(17)
N1 0.0308(19) 0.050(3) 0.036(2) -0.0031(19) 0.0115(17) -0.0008(18)
N2 0.033(2) 0.057(3) 0.036(2) 0.001(2) 0.0058(17) 0.0013(19)
C1 0.077(4) 0.073(4) 0.066(4) 0.030(4) 0.040(4) 0.021(3)
C2 0.031(2) 0.045(3) 0.036(3) 0.002(2) 0.011(2) 0.001(2)
C3 0.037(2) 0.045(3) 0.048(3) 0.009(2) 0.017(2) 0.005(2)
C4 0.033(2) 0.044(3) 0.043(3) 0.003(2) 0.014(2) 0.004(2)
C5 0.028(2) 0.040(3) 0.031(2) 0.000(2) 0.0061(19) -0.0031(19)
C6 0.029(2) 0.040(3) 0.030(2) 0.000(2) 0.0060(18) 0.001(2)
C7 0.027(2) 0.040(3) 0.037(2) -0.005(2) 0.0087(19) 0.0010(19)
C8 0.030(2) 0.048(3) 0.041(3) -0.010(2) 0.010(2) -0.005(2)
C9 0.037(3) 0.086(5) 0.064(4) 0.028(3) 0.016(3) 0.004(3)
C10 0.039(3) 0.090(5) 0.049(3) 0.029(3) 0.003(2) -0.002(3)
C11 0.028(2) 0.048(3) 0.039(3) 0.004(2) 0.004(2) 0.002(2)
C12 0.036(2) 0.050(3) 0.052(3) 0.006(3) 0.010(2) -0.006(2)
C13 0.033(2) 0.036(2) 0.037(3) -0.005(2) 0.009(2) 0.0000(19)
C14 0.029(2) 0.033(2) 0.036(3) -0.004(2) 0.0100(19) 0.0000(19)
C15 0.028(2) 0.045(3) 0.025(2) 0.002(2) 0.0084(19) -0.0037(19)
C16 0.035(2) 0.034(2) 0.038(3) 0.002(2) 0.010(2) 0.0014(19)
C17 0.039(2) 0.055(3) 0.030(2) -0.004(2) 0.009(2) -0.003(2)
C18 0.033(2) 0.058(3) 0.033(3) 0.006(2) 0.002(2) 0.000(2)
C19 0.037(3) 0.050(3) 0.048(3) 0.008(3) 0.008(2) 0.006(2)
C20 0.036(2) 0.047(3) 0.034(3) 0.007(2) 0.011(2) 0.006(2)
C21 0.035(2) 0.033(2) 0.034(3) 0.003(2) 0.011(2) 0.004(2)
C22 0.031(2) 0.041(3) 0.037(3) -0.001(2) 0.009(2) 0.001(2)
C23 0.040(2) 0.050(3) 0.043(3) 0.010(2) 0.018(2) 0.003(2)
C24 0.047(3) 0.043(3) 0.047(3) 0.009(2) 0.025(2) 0.001(2)
C25 0.057(3) 0.047(3) 0.028(3) 0.001(2) 0.018(2) 0.007(2)
C26 0.034(2) 0.038(2) 0.038(3) 0.000(2) 0.011(2) 0.002(2)
C27 0.031(2) 0.044(3) 0.036(3) 0.004(2) 0.017(2) 0.003(2)
C28 0.031(2) 0.042(3) 0.044(3) -0.004(2) 0.013(2) -0.003(2)
C29 0.039(3) 0.044(3) 0.038(3) 0.002(2) 0.011(2) 0.000(2)
C30 0.035(2) 0.049(3) 0.034(3) 0.000(2) 0.012(2) 0.007(2)
C31 0.032(2) 0.047(3) 0.035(3) 0.000(2) 0.007(2) 0.003(2)
C32 0.028(2) 0.043(3) 0.038(3) 0.004(2) 0.010(2) 0.000(2)
C33 0.079(4) 0.058(4) 0.047(3) 0.009(3) 0.012(3) 0.019(3)
O3 0.0207(14) 0.0471(19) 0.0421(19) -0.0159(15) 0.0137(13) 0.0034(13)
O4 0.031(3) 0.057(5) 0.086(6) -0.028(4) 0.017(4) -0.033(3)
O4' 0.072(9) 0.074(10) 0.108(10) 0.018(8) 0.060(8) -0.005(8)
O5 0.088(5) 0.038(4) 0.061(5) -0.014(3) 0.030(4) -0.024(4)
O6 0.064(7) 0.011(5) 0.029(6) 0.000 -0.003(5) 0.000
O6' 0.055(8) 0.040(8) 0.054(9) 0.011(6) 0.012(7) 0.014(7)

loop_
_atom_type_symbol
_atom_type_description
_atom_type_scat_dispersion_real
_atom_type_scat_dispersion_imag
_atom_type_scat_source
C C 0.0033 0.0016 'International Tables Vol C Tables 4.2.6.8 and 6.1.1.4'
H H 0.0000 0.0000 'International Tables Vol C Tables 4.2.6.8 and 6.1.1.4'
N N 0.0061 0.0033 'International Tables Vol C Tables 4.2.6.8 and 6.1.1.4'
O O 0.0106 0.0060 'International Tables Vol C Tables 4.2.6.8 and 6.1.1.4'
Cl Cl 0.1484 0.1585 'International Tables Vol C Tables 4.2.6.8 and 6.1.1.4'

loop_
_geom_angle_atom_site_label_1
_geom_angle_atom_site_label_2
_geom_angle_atom_site_label_3
_geom_angle
_geom_angle_site_symmetry_1
_geom_angle_site_symmetry_3
C2 O1 C1 117.1(4) . .
C30 O2 C33 116.9(4) . .
C11 N1 C9 106.9(4) . .
C11 N1 C8 125.2(4) . .
C9 N1 C8 127.7(4) . .
C11 N2 C10 107.7(4) . .
C11 N2 C12 125.6(4) . .
C10 N2 C12 126.6(4) . .
O1 C1 H1A 109.5 . .
O1 C1 H1B 109.5 . .
H1A C1 H1B 109.5 . .
O1 C1 H1C 109.5 . .
H1A C1 H1C 109.5 . .
H1B C1 H1C 109.5 . .
O1 C2 C3 124.0(4) . .
O1 C2 C7 115.5(4) . .
C3 C2 C7 120.5(4) . .
C2 C3 C4 118.7(5) . .
C2 C3 H3 120.7 . .
C4 C3 H3 120.7 . .
C5 C4 C3 122.2(4) . .
C5 C4 H4 118.9 . .
C3 C4 H4 118.9 . .
C4 C5 C6 117.4(4) . .
C4 C5 C13 121.6(4) . .
C6 C5 C13 121.0(4) . .
C7 C6 C5 121.9(4) . .
C7 C6 H6 119.0 . .
C5 C6 H6 119.0 . .
C6 C7 C2 119.2(4) . .
C6 C7 C8 121.2(4) . .
C2 C7 C8 119.6(4) . .
N1 C8 C7 111.8(4) . .
N1 C8 H8A 109.3 . .
C7 C8 H8A 109.3 . .
N1 C8 H8B 109.3 . .
C7 C8 H8B 109.3 . .
H8A C8 H8B 107.9 . .
C10 C9 N1 109.7(5) . .
C10 C9 H9 125.2 . .
N1 C9 H9 125.2 . .
C9 C10 N2 106.8(5) . .
C9 C10 H10 126.6 . .
N2 C10 H10 126.6 . .
N2 C11 N1 108.9(4) . .
N2 C11 H11 125.5 . .
N1 C11 H11 125.5 . .
N2 C12 C31 112.1(4) . 2_556
N2 C12 H12A 109.2 . .
C31 C12 H12A 109.2 2_556 .
N2 C12 H12B 109.2 . .
C31 C12 H12B 109.2 2_556 .
H12A C12 H12B 107.9 . .
C14 C13 C5 122.0(4) . .
C14 C13 C27 122.9(4) . .
C5 C13 C27 115.0(4) . .
C13 C14 C21 125.8(4) . .
C13 C14 C15 119.6(4) . .
C21 C14 C15 114.6(3) . .
C20 C15 C16 119.4(4) . .
C20 C15 C14 120.6(4) . .
C16 C15 C14 119.9(4) . .
C17 C16 C15 119.5(4) . .
C17 C16 H16 120.3 . .
C15 C16 H16 120.3 . .
C18 C17 C16 121.4(5) . .
C18 C17 H17 119.3 . .
C16 C17 H17 119.3 . .
C17 C18 C19 119.8(5) . .
C17 C18 H18 120.1 . .
C19 C18 H18 120.1 . .
C18 C19 C20 119.3(5) . .
C18 C19 H19 120.3 . .
C20 C19 H19 120.3 . .
C15 C20 C19 120.5(5) . .
C15 C20 H20 119.7 . .
C19 C20 H20 119.7 . .
C26 C21 C22 117.7(4) . .
C26 C21 C14 122.4(4) . .
C22 C21 C14 119.8(4) . .
C23 C22 C21 121.6(4) . .
C23 C22 H22 119.2 . .
C21 C22 H22 119.2 . .
C24 C23 C22 119.9(4) . .
C24 C23 H23 120.0 . .
C22 C23 H23 120.0 . .
C23 C24 C25 119.7(4) . .
C23 C24 H24 120.1 . .
C25 C24 H24 120.1 . .
C24 C25 C26 119.9(5) . .
C24 C25 H25 120.0 . .
C26 C25 H25 120.0 . .
C21 C26 C25 121.0(4) . .
C21 C26 H26 119.5 . .
C25 C26 H26 119.5 . .
C28 C27 C32 118.4(4) . .
C28 C27 C13 122.9(4) . .
C32 C27 C13 118.7(4) . .
C27 C28 C29 121.6(5) . .
C27 C28 H28 119.2 . .
C29 C28 H28 119.2 . .
C28 C29 C30 120.3(5) . .
C28 C29 H29 119.8 . .
C30 C29 H29 119.8 . .
O2 C30 C29 125.0(5) . .
O2 C30 C31 115.5(4) . .
C29 C30 C31 119.5(5) . .
C30 C31 C32 119.0(4) . .
C30 C31 C12 121.0(4) . 2_556
C32 C31 C12 120.0(5) . 2_556
C31 C32 C27 121.2(5) . .
C31 C32 H32 119.4 . .
C27 C32 H32 119.4 . .
O2 C33 H33A 109.5 . .
O2 C33 H33B 109.5 . .
H33A C33 H33B 109.5 . .
O2 C33 H33C 109.5 . .
H33A C33 H33C 109.5 . .
H33B C33 H33C 109.5 . .
H3A O3 H3B 122(2) . .

loop_
_geom_bond_atom_site_label_1
_geom_bond_atom_site_label_2
_geom_bond_distance
_geom_bond_site_symmetry_2
O1 C2 1.353(6) .
O1 C1 1.457(7) .
O2 C30 1.356(6) .
O2 C33 1.424(8) .
N1 C11 1.354(6) .
N1 C9 1.361(7) .
N1 C8 1.462(6) .
N2 C11 1.315(6) .
N2 C10 1.403(7) .
N2 C12 1.459(6) .
C1 H1A 0.9800 .
C1 H1B 0.9800 .
C1 H1C 0.9800 .
C2 C3 1.382(7) .
C2 C7 1.400(7) .
C3 C4 1.414(7) .
C3 H3 0.9500 .
C4 C5 1.385(7) .
C4 H4 0.9500 .
C5 C6 1.398(6) .
C5 C13 1.481(7) .
C6 C7 1.394(6) .
C6 H6 0.9500 .
C7 C8 1.496(7) .
C8 H8A 0.9900 .
C8 H8B 0.9900 .
C9 C10 1.308(8) .
C9 H9 0.9500 .
C10 H10 0.9500 .
C11 H11 0.9500 .
C12 C31 1.496(7) 2_556
C12 H12A 0.9900 .
C12 H12B 0.9900 .
C13 C14 1.354(6) .
C13 C27 1.489(6) .
C14 C21 1.474(6) .
C14 C15 1.518(6) .
C15 C20 1.377(7) .
C15 C16 1.397(7) .
C16 C17 1.384(7) .
C16 H16 0.9500 .
C17 C18 1.366(7) .
C17 H17 0.9500 .
C18 C19 1.387(8) .
C18 H18 0.9500 .
C19 C20 1.404(7) .
C19 H19 0.9500 .
C20 H20 0.9500 .
C21 C26 1.392(7) .
C21 C22 1.410(6) .
C22 C23 1.387(6) .
C22 H22 0.9500 .
C23 C24 1.387(7) .
C23 H23 0.9500 .
C24 C25 1.395(7) .
C24 H24 0.9500 .
C25 C26 1.406(7) .
C25 H25 0.9500 .
C26 H26 0.9500 .
C27 C28 1.370(7) .
C27 C32 1.405(6) .
C28 C29 1.388(7) .
C28 H28 0.9500 .
C29 C30 1.393(7) .
C29 H29 0.9500 .
C30 C31 1.398(7) .
C31 C32 1.403(6) .
C31 C12 1.496(7) 2_556
C32 H32 0.9500 .
C33 H33A 0.9800 .
C33 H33B 0.9800 .
C33 H33C 0.9800 .
O3 H3A 0.846(10) .
O3 H3B 0.826(10) .
O6' O6' 0.89(3) 2_557

loop_
_geom_torsion_atom_site_label_1
_geom_torsion_atom_site_label_2
_geom_torsion_atom_site_label_3
_geom_torsion_atom_site_label_4
_geom_torsion
_geom_torsion_site_symmetry_1
_geom_torsion_site_symmetry_4
C1 O1 C2 C3 4.3(7) . .
C1 O1 C2 C7 -175.6(5) . .
O1 C2 C3 C4 -178.9(4) . .
C7 C2 C3 C4 1.0(7) . .
C2 C3 C4 C5 1.3(7) . .
C3 C4 C5 C6 -3.2(7) . .
C3 C4 C5 C13 176.9(4) . .
C4 C5 C6 C7 3.0(6) . .
C13 C5 C6 C7 -177.1(4) . .
C5 C6 C7 C2 -0.9(7) . .
C5 C6 C7 C8 178.8(4) . .
O1 C2 C7 C6 178.7(4) . .
C3 C2 C7 C6 -1.2(7) . .
O1 C2 C7 C8 -1.0(6) . .
C3 C2 C7 C8 179.1(4) . .
C11 N1 C8 C7 80.6(6) . .
C9 N1 C8 C7 -94.7(6) . .
C6 C7 C8 N1 92.6(5) . .
C2 C7 C8 N1 -87.7(5) . .
C11 N1 C9 C10 1.2(7) . .
C8 N1 C9 C10 177.2(5) . .
N1 C9 C10 N2 -1.1(8) . .
C11 N2 C10 C9 0.5(7) . .
C12 N2 C10 C9 -179.7(6) . .
C10 N2 C11 N1 0.2(6) . .
C12 N2 C11 N1 -179.5(5) . .
C9 N1 C11 N2 -0.8(6) . .
C8 N1 C11 N2 -177.0(4) . .
C11 N2 C12 C31 149.7(5) . 2_556
C10 N2 C12 C31 -30.1(7) . 2_556
C4 C5 C13 C14 -52.5(7) . .
C6 C5 C13 C14 127.7(5) . .
C4 C5 C13 C27 130.6(5) . .
C6 C5 C13 C27 -49.3(6) . .
C5 C13 C14 C21 170.0(4) . .
C27 C13 C14 C21 -13.3(7) . .
C5 C13 C14 C15 -6.6(7) . .
C27 C13 C14 C15 170.1(4) . .
C13 C14 C15 C20 121.5(5) . .
C21 C14 C15 C20 -55.5(6) . .
C13 C14 C15 C16 -57.1(6) . .
C21 C14 C15 C16 125.9(4) . .
C20 C15 C16 C17 -1.1(7) . .
C14 C15 C16 C17 177.5(4) . .
C15 C16 C17 C18 1.3(7) . .
C16 C17 C18 C19 -1.2(7) . .
C17 C18 C19 C20 0.8(8) . .
C16 C15 C20 C19 0.8(7) . .
C14 C15 C20 C19 -177.8(4) . .
C18 C19 C20 C15 -0.6(7) . .
C13 C14 C21 C26 -39.4(7) . .
C15 C14 C21 C26 137.3(5) . .
C13 C14 C21 C22 142.5(5) . .
C15 C14 C21 C22 -40.7(6) . .
C26 C21 C22 C23 -1.8(7) . .
C14 C21 C22 C23 176.3(4) . .
C21 C22 C23 C24 -1.0(7) . .
C22 C23 C24 C25 3.0(8) . .
C23 C24 C25 C26 -2.2(8) . .
C22 C21 C26 C25 2.6(7) . .
C14 C21 C26 C25 -175.4(4) . .
C24 C25 C26 C21 -0.7(7) . .
C14 C13 C27 C28 -50.7(7) . .
C5 C13 C27 C28 126.2(5) . .
C14 C13 C27 C32 133.0(5) . .
C5 C13 C27 C32 -50.1(6) . .
C32 C27 C28 C29 0.2(7) . .
C13 C27 C28 C29 -176.1(4) . .
C27 C28 C29 C30 -0.3(7) . .
C33 O2 C30 C29 -15.9(7) . .
C33 O2 C30 C31 164.0(5) . .
C28 C29 C30 O2 179.4(4) . .
C28 C29 C30 C31 -0.5(7) . .
O2 C30 C31 C32 -178.6(4) . .
C29 C30 C31 C32 1.4(6) . .
O2 C30 C31 C12 -0.3(6) . 2_556
C29 C30 C31 C12 179.7(5) . 2_556
C30 C31 C32 C27 -1.5(7) . .
C12 C31 C32 C27 -179.8(4) 2_556 .
C28 C27 C32 C31 0.7(7) . .
C13 C27 C32 C31 177.1(4) . .
